data_4127453
loop_
_publ_author_name
'Antoni, Patrick W.'
'Bruckhoff, Tim'
'Hansmann, Max M.'

_publ_section_title
;
 Organic Redox Systems Based on Pyridinium-Carbene Hybrids.
;
_journal_issue 24
_journal_name_full 'Journal of the American Chemical Society'
_journal_page_first 9701
_journal_page_last 9711
_journal_paper_doi 10.1021/jacs.9b04249
_journal_volume 141
_journal_year 2019
_chemical_formula_moiety '2(C27 H31 N3), C4 H8 O1'
_chemical_formula_sum 'C58 H70 N6 O'
_chemical_formula_weight 867.20
_space_group_crystal_system monoclinic
_space_group_IT_number 14
_space_group_name_Hall '-P 2yn'
_space_group_name_H-M_alt 'P 1 21/n 1'
_symmetry_space_group_name_Hall '-P 2yn'
_symmetry_space_group_name_H-M 'P 1 21/n 1'
_atom_sites_solution_hydrogens geom
_atom_sites_solution_primary dual
_audit_creation_date 2019-04-11
_audit_creation_method
;
Olex2 1.2
(compiled 2018.05.29 svn.r3508 for OlexSys, GUI svn.r5506)
;
_cell_angle_alpha 90
_cell_angle_beta 100.960(3)
_cell_angle_gamma 90
_cell_formula_units_Z 4
_cell_length_a 15.9721(18)
_cell_length_b 18.650(2)
_cell_length_c 17.0396(17)
_cell_measurement_reflns_used 9074
_cell_measurement_temperature 100.04
_cell_measurement_theta_max 30.515
_cell_measurement_theta_min 2.542
_cell_volume 4983.2(9)
_computing_cell_refinement 'SAINT V8.38A (?, 2016)'
_computing_data_reduction 'SAINT V8.38A (?, 2016)'
_computing_molecular_graphics 'Olex2 (Dolomanov et al., 2009)'
_computing_publication_material 'Olex2 (Dolomanov et al., 2009)'
_computing_structure_refinement 'ShelXL (Sheldrick, 2015)'
_computing_structure_solution 'XT (Sheldrick, 2015)'
_diffrn_ambient_temperature 99.95
_diffrn_measured_fraction_theta_full 0.998
_diffrn_measured_fraction_theta_max 0.986
_diffrn_measurement_device_type 'Bruker APEX-II CCD'
_diffrn_measurement_method '\f and \w scans'
_diffrn_radiation_type MoK\a
_diffrn_radiation_wavelength 0.71073
_diffrn_reflns_av_R_equivalents 0.0332
_diffrn_reflns_av_unetI/netI 0.0228
_diffrn_reflns_Laue_measured_fraction_full 0.998
_diffrn_reflns_Laue_measured_fraction_max 0.986
_diffrn_reflns_limit_h_max 22
_diffrn_reflns_limit_h_min -22
_diffrn_reflns_limit_k_max 26
_diffrn_reflns_limit_k_min -26
_diffrn_reflns_limit_l_max 24
_diffrn_reflns_limit_l_min -23
_diffrn_reflns_number 98398
_diffrn_reflns_point_group_measured_fraction_full 0.998
_diffrn_reflns_point_group_measured_fraction_max 0.986
_diffrn_reflns_theta_full 25.242
_diffrn_reflns_theta_max 30.528
_diffrn_reflns_theta_min 2.184
_exptl_absorpt_coefficient_mu 0.069
_exptl_absorpt_correction_T_max 0.9011
_exptl_absorpt_correction_T_min 0.8445
_exptl_absorpt_correction_type multi-scan
_exptl_absorpt_process_details
'SADABS-2016/2 (Bruker,2016/2) was used for absorption correction. wR2(int) was 0.0698 before and 0.0516 after correction. The Ratio of minimum to maximum transmission is 0.9372. The \l/2 correction factor is Not present.'
_exptl_crystal_colour 'dark red'
_exptl_crystal_colour_modifier dark
_exptl_crystal_colour_primary red
_exptl_crystal_density_diffrn 1.156
_exptl_crystal_description block
_exptl_crystal_F_000 1872
_exptl_crystal_recrystallization_method
'The material was recrystallised from a mixture of thf and Diethylether  by slow evaporation'
_exptl_crystal_size_max 0.3
_exptl_crystal_size_mid 0.2
_exptl_crystal_size_min 0.1
_refine_diff_density_max 0.390
_refine_diff_density_min -0.290
_refine_diff_density_rms 0.047
_refine_ls_extinction_method none
_refine_ls_goodness_of_fit_ref 1.026
_refine_ls_hydrogen_treatment constr
_refine_ls_matrix_type full
_refine_ls_number_parameters 681
_refine_ls_number_reflns 15030
_refine_ls_number_restraints 65
_refine_ls_restrained_S_all 1.030
_refine_ls_R_factor_all 0.0595
_refine_ls_R_factor_gt 0.0469
_refine_ls_shift/su_max 0.001
_refine_ls_shift/su_mean 0.000
_refine_ls_structure_factor_coef Fsqd
_refine_ls_weighting_details 'w=1/[\s^2^(Fo^2^)+(0.0761P)^2^+1.5245P] where P=(Fo^2^+2Fc^2^)/3'
_refine_ls_weighting_scheme calc
_refine_ls_wR_factor_gt 0.1354
_refine_ls_wR_factor_ref 0.1472
_reflns_Friedel_coverage 0.000
_reflns_number_gt 12048
_reflns_number_total 15030
_reflns_threshold_expression 'I > 2\s(I)'
_cod_data_source_file ja9b04249_si_005.cif
_cod_data_source_block 0542_cg_0m
_cod_original_cell_volume 4983.3(10)
_cod_database_code 4127453
_shelx_shelxl_version_number 2018/3
_shelx_space_group_comment
;
The symmetry employed for this shelxl refinement is uniquely defined
by the following loop, which should always be used as a source of
symmetry information in preference to the above space-group names.
They are only intended as comments.
;
_shelx_estimated_absorpt_t_max 0.993
_shelx_estimated_absorpt_t_min 0.980
_olex2_refinement_description
;
1. Fixed Uiso
 At 1.2 times of:
  All C(H) groups, All C(H,H) groups
 At 1.5 times of:
  All C(H,H,H) groups
2. Restrained distances
 O1B-C55B \\sim O1A-C55A
 with sigma of 0.02
 O1B-C58B \\sim O1A-C58A
 with sigma of 0.02
 C57B-C58B \\sim C57A-C58A
 with sigma of 0.02
 C57B-C56B \\sim C57A-C56A
 with sigma of 0.02
 C55B-C56B \\sim C55A-C56A
 with sigma of 0.02
 C29A-C28 \\sim C29B-C28
 with sigma of 0.02
 C29A-C33A \\sim C29B-C30B
 with sigma of 0.02
 C29A-C30A \\sim C29B-C33B
 with sigma of 0.02
 N6A-C32A \\sim N6B-C31B
 with sigma of 0.02
 N6A-C31A \\sim N6B-C32B
 with sigma of 0.02
 C33A-C32A \\sim C30B-C31B
 with sigma of 0.02
 C30A-C31A \\sim C33B-C32B
 with sigma of 0.02
 C29A-C32A \\sim C29B-C31B
 with sigma of 0.04
 C29A-C31A \\sim C29B-C32B
 with sigma of 0.04
 N6A-C33A \\sim N6B-C30B
 with sigma of 0.04
 N6A-C30A \\sim N6B-C33B
 with sigma of 0.04
 C28-C33A \\sim C28-C30B
 with sigma of 0.04
 C28-C30A \\sim C28-C33B
 with sigma of 0.04
 C33A-C30A \\sim C30B-C33B
 with sigma of 0.04
 C32A-C31A \\sim C31B-C32B
 with sigma of 0.04
 N6A-C34A \\sim N6B-C34B
 with sigma of 0.02
 C32A-C34A \\sim C31B-C34B
 with sigma of 0.04
 C31A-C34A \\sim C32B-C34B
 with sigma of 0.04
3. Uiso/Uaniso restraints and constraints
N6B \\sim C34B: within 2A with sigma of 0.001 and sigma for terminal atoms of
0.001
N6A \\sim C34A: within 2A with sigma of 0.001 and sigma for terminal atoms of
0.001
Uanis(C31A) = Uanis(C31B)
Uanis(C30A) = Uanis(C30B)
Uanis(C29A) = Uanis(C29B)
Uanis(C33A) = Uanis(C33B)
Uanis(C32A) = Uanis(C32B)
4. Rigid body (RIGU) restrains
 O1B, C55B, C56B, C57B, C58B
 with sigma for 1-2 distances of 0.004 and sigma for 1-3 distances of 0.004
5. Others
 Sof(O1B)=Sof(C55B)=Sof(H55C)=Sof(H55D)=Sof(C56B)=Sof(H56C)=Sof(H56D)=
 Sof(C57B)=Sof(H57C)=Sof(H57D)=Sof(C58B)=Sof(H58C)=Sof(H58D)=1-FVAR(1)
 Sof(O1A)=Sof(C55A)=Sof(H55A)=Sof(H55B)=Sof(C56A)=Sof(H56A)=Sof(H56B)=
 Sof(C57A)=Sof(H57A)=Sof(H57B)=Sof(C58A)=Sof(H58A)=Sof(H58B)=FVAR(1)
 Sof(N6B)=Sof(C29B)=Sof(C30B)=Sof(H30B)=Sof(C31B)=Sof(H31B)=Sof(C32B)=
 Sof(H32B)=Sof(C33B)=Sof(H33B)=Sof(C34B)=Sof(H34D)=Sof(H34E)=Sof(H34F)=1-FVAR(2)
 Sof(N6A)=Sof(C29A)=Sof(C30A)=Sof(H30A)=Sof(C31A)=Sof(H31A)=Sof(C32A)=
 Sof(H32A)=Sof(C33A)=Sof(H33A)=Sof(C34A)=Sof(H34A)=Sof(H34B)=Sof(H34C)=FVAR(2)
6.a Secondary CH2 refined with riding coordinates:
 C55A(H55A,H55B), C56A(H56A,H56B), C57A(H57A,H57B), C58A(H58A,H58B), C55B(H55C,
 H55D), C56B(H56C,H56D), C57B(H57C,H57D), C58B(H58C,H58D)
6.b Aromatic/amide H refined with riding coordinates:
 C0AA(H0AA), C3(H3), C4(H4), C6(H6), C8(H8), C9(H9), C12(H12), C14(H14),
 C21(H21), C23(H23), C35(H35), C36(H36), C39(H39), C41(H41), C48(H48), C50(H50),
  C30A(H30A), C31A(H31A), C32A(H32A), C33A(H33A), C30B(H30B), C31B(H31B),
 C32B(H32B), C33B(H33B)
6.c Idealised Me refined as rotating group:
 C5(H5A,H5B,H5C), C16(H16A,H16B,H16C), C17(H17A,H17B,H17C), C18(H18A,H18B,
 H18C), C25(H25A,H25B,H25C), C26(H26A,H26B,H26C), C27(H27A,H27B,H27C), C43(H43A,
 H43B,H43C), C44(H44A,H44B,H44C), C45(H45A,H45B,H45C), C52(H52A,H52B,H52C),
 C53(H53A,H53B,H53C), C54(H54A,H54B,H54C), C34A(H34A,H34B,H34C), C34B(H34D,H34E,
 H34F)
;
_olex2_diffrn_ambient_temperature_device 'Oxford Cryosystems Cryostream 800'
_olex2_submission_special_instructions 'No special instructions were received'

loop_
_space_group_symop_operation_xyz
'x, y, z'
'-x+1/2, y+1/2, -z+1/2'
'-x, -y, -z'
'x-1/2, -y-1/2, z-1/2'

loop_
_atom_site_label
_atom_site_type_symbol
_atom_site_fract_x
_atom_site_fract_y
_atom_site_fract_z
_atom_site_U_iso_or_equiv
_atom_site_adp_type
_atom_site_occupancy
_atom_site_site_symmetry_order
_atom_site_calc_flag
_atom_site_refinement_flags_posn
_atom_site_refinement_flags_adp
_atom_site_refinement_flags_occupancy
_atom_site_disorder_assembly
_atom_site_disorder_group
N1 N 0.60403(5) 0.39232(4) 0.53471(5) 0.01758(16) Uani 1 1 d . . . . .
N2 N 0.71688(5) 0.38011(4) 0.63331(5) 0.01709(16) Uani 1 1 d . . . . .
N3 N 0.65188(7) 0.11279(5) 0.55429(6) 0.0301(2) Uani 1 1 d . . . . .
C0AA C 0.60043(6) 0.22902(5) 0.50447(6) 0.01801(18) Uani 1 1 d . . . . .
H0AA H 0.563230 0.255871 0.465090 0.022 Uiso 1 1 calc R . . . .
C1 C 0.65703(5) 0.34017(5) 0.57915(5) 0.01441(16) Uani 1 1 d . . . . .
C2 C 0.65268(5) 0.26693(5) 0.57171(5) 0.01468(16) Uani 1 1 d . . . . .
C3 C 0.70453(6) 0.21860(5) 0.62891(5) 0.01644(17) Uani 1 1 d . . . . .
H3 H 0.740030 0.238370 0.674902 0.020 Uiso 1 1 calc R . . . .
C4 C 0.70357(6) 0.14720(5) 0.61850(6) 0.02014(19) Uani 1 1 d . . . . .
H4 H 0.739940 0.118672 0.656810 0.024 Uiso 1 1 calc R . . . .
C5 C 0.67760(9) 0.04287(6) 0.53041(7) 0.0330(3) Uani 1 1 d . . . . .
H5A H 0.728013 0.047922 0.505858 0.049 Uiso 1 1 calc GR . . . .
H5B H 0.630938 0.021600 0.491737 0.049 Uiso 1 1 calc GR . . . .
H5C H 0.691246 0.011797 0.577488 0.049 Uiso 1 1 calc GR . . . .
C6 C 0.60351(6) 0.15741(5) 0.49680(6) 0.02056(19) Uani 1 1 d . . . . .
H6 H 0.571284 0.135996 0.450076 0.025 Uiso 1 1 calc R . . . .
C8 C 0.63051(6) 0.46071(5) 0.56336(7) 0.0240(2) Uani 1 1 d . . . . .
H8 H 0.604184 0.504734 0.544531 0.029 Uiso 1 1 calc R . . . .
C9 C 0.69904(6) 0.45359(5) 0.62166(7) 0.0235(2) Uani 1 1 d . . . . .
H9 H 0.730373 0.491733 0.650354 0.028 Uiso 1 1 calc R . . . .
C10 C 0.80164(5) 0.35660(5) 0.66615(5) 0.01470(16) Uani 1 1 d . . . . .
C11 C 0.85921(6) 0.34091(5) 0.61591(5) 0.01573(17) Uani 1 1 d . . . . .
C12 C 0.94106(6) 0.31814(5) 0.65115(5) 0.01697(17) Uani 1 1 d . . . . .
H12 H 0.980905 0.307368 0.617944 0.020 Uiso 1 1 calc R . . . .
C13 C 0.96584(6) 0.31081(5) 0.73375(5) 0.01648(17) Uani 1 1 d . . . . .
C14 C 0.90704(6) 0.32726(5) 0.78201(5) 0.01725(17) Uani 1 1 d . . . . .
H14 H 0.923370 0.322565 0.838363 0.021 Uiso 1 1 calc R . . . .
C15 C 0.82490(6) 0.35044(5) 0.74933(5) 0.01583(17) Uani 1 1 d . . . . .
C16 C 0.76136(6) 0.36711(6) 0.80167(6) 0.0229(2) Uani 1 1 d . . . . .
H16A H 0.745597 0.417902 0.796208 0.034 Uiso 1 1 calc GR . . . .
H16B H 0.786783 0.356810 0.857519 0.034 Uiso 1 1 calc GR . . . .
H16C H 0.710351 0.337483 0.785366 0.034 Uiso 1 1 calc GR . . . .
C17 C 1.05445(6) 0.28661(6) 0.77069(6) 0.0228(2) Uani 1 1 d . . . . .
H17A H 1.082344 0.323592 0.807436 0.034 Uiso 1 1 calc GR . . . .
H17B H 1.087444 0.278586 0.728519 0.034 Uiso 1 1 calc GR . . . .
H17C H 1.051258 0.241878 0.800157 0.034 Uiso 1 1 calc GR . . . .
C18 C 0.83397(6) 0.34754(6) 0.52655(6) 0.02117(19) Uani 1 1 d . . . . .
H18A H 0.799083 0.306157 0.505308 0.032 Uiso 1 1 calc GR . . . .
H18B H 0.885323 0.349095 0.502971 0.032 Uiso 1 1 calc GR . . . .
H18C H 0.801059 0.391674 0.513166 0.032 Uiso 1 1 calc GR . . . .
C19 C 0.51853(5) 0.37993(5) 0.49335(5) 0.01492(16) Uani 1 1 d . . . . .
C20 C 0.50149(6) 0.38225(5) 0.40988(6) 0.01717(17) Uani 1 1 d . . . . .
C21 C 0.41886(6) 0.36702(5) 0.36975(6) 0.01951(18) Uani 1 1 d . . . . .
H21 H 0.406578 0.367778 0.312973 0.023 Uiso 1 1 calc R . . . .
C22 C 0.35400(6) 0.35071(5) 0.41111(6) 0.01894(18) Uani 1 1 d . . . . .
C23 C 0.37224(6) 0.35156(5) 0.49433(6) 0.01891(18) Uani 1 1 d . . . . .
H23 H 0.327983 0.341579 0.522917 0.023 Uiso 1 1 calc R . . . .
C24 C 0.45400(6) 0.36671(5) 0.53679(5) 0.01662(17) Uani 1 1 d . . . . .
C25 C 0.47199(7) 0.37145(6) 0.62664(6) 0.0247(2) Uani 1 1 d . . . . .
H25A H 0.519070 0.339125 0.648423 0.037 Uiso 1 1 calc GR . . . .
H25B H 0.420926 0.357526 0.646987 0.037 Uiso 1 1 calc GR . . . .
H25C H 0.487697 0.420777 0.643004 0.037 Uiso 1 1 calc GR . . . .
C26 C 0.26511(7) 0.33382(7) 0.36686(7) 0.0297(2) Uani 1 1 d . . . . .
H26A H 0.234472 0.306940 0.401987 0.045 Uiso 1 1 calc GR . . . .
H26B H 0.268423 0.304948 0.319495 0.045 Uiso 1 1 calc GR . . . .
H26C H 0.234705 0.378596 0.350363 0.045 Uiso 1 1 calc GR . . . .
C27 C 0.57151(7) 0.40062(7) 0.36518(7) 0.0282(2) Uani 1 1 d . . . . .
H27A H 0.589697 0.450316 0.376752 0.042 Uiso 1 1 calc GR . . . .
H27B H 0.550312 0.395112 0.307635 0.042 Uiso 1 1 calc GR . . . .
H27C H 0.620041 0.368390 0.382091 0.042 Uiso 1 1 calc GR . . . .
N4 N 0.21918(5) 0.12660(4) 0.63063(5) 0.01718(16) Uani 1 1 d . . . . .
N5 N 0.10449(5) 0.11000(4) 0.53577(5) 0.01657(15) Uani 1 1 d . . . . .
C28 C 0.15686(5) 0.16409(5) 0.57686(5) 0.01446(16) Uani 1 1 d D . . . .
C35 C 0.20383(6) 0.05253(5) 0.62186(6) 0.0228(2) Uani 1 1 d . . . . .
H35 H 0.237234 0.015701 0.651032 0.027 Uiso 1 1 calc R . . . .
C36 C 0.13416(6) 0.04278(5) 0.56541(6) 0.0218(2) Uani 1 1 d . . . . .
H36 H 0.109068 -0.002133 0.548334 0.026 Uiso 1 1 calc R . . . .
C37 C 0.30257(5) 0.15268(5) 0.66463(5) 0.01522(16) Uani 1 1 d . . . . .
C38 C 0.32365(6) 0.16070(5) 0.74769(5) 0.01631(17) Uani 1 1 d . . . . .
C39 C 0.40504(6) 0.18509(5) 0.78135(5) 0.01721(17) Uani 1 1 d . . . . .
H39 H 0.419823 0.191487 0.837593 0.021 Uiso 1 1 calc R . . . .
C40 C 0.46533(6) 0.20031(5) 0.73411(5) 0.01636(17) Uani 1 1 d . . . . .
C41 C 0.44267(6) 0.19090(5) 0.65167(6) 0.01745(17) Uani 1 1 d . . . . .
H41 H 0.483492 0.200792 0.619192 0.021 Uiso 1 1 calc R . . . .
C42 C 0.36140(6) 0.16727(5) 0.61554(5) 0.01651(17) Uani 1 1 d . . . . .
C43 C 0.25908(6) 0.14405(6) 0.79909(6) 0.0238(2) Uani 1 1 d . . . . .
H43A H 0.246484 0.092581 0.796530 0.036 Uiso 1 1 calc GR . . . .
H43B H 0.206602 0.171057 0.779640 0.036 Uiso 1 1 calc GR . . . .
H43C H 0.282147 0.157678 0.854528 0.036 Uiso 1 1 calc GR . . . .
C44 C 0.55329(6) 0.22571(6) 0.77194(6) 0.02166(19) Uani 1 1 d . . . . .
H44A H 0.549170 0.272231 0.797667 0.032 Uiso 1 1 calc GR . . . .
H44B H 0.588137 0.230625 0.730713 0.032 Uiso 1 1 calc GR . . . .
H44C H 0.579781 0.190782 0.812048 0.032 Uiso 1 1 calc GR . . . .
C45 C 0.33862(7) 0.15747(6) 0.52648(6) 0.02203(19) Uani 1 1 d . . . . .
H45A H 0.309466 0.111426 0.514374 0.033 Uiso 1 1 calc GR . . . .
H45B H 0.390677 0.158152 0.503954 0.033 Uiso 1 1 calc GR . . . .
H45C H 0.300841 0.196457 0.503053 0.033 Uiso 1 1 calc GR . . . .
C46 C 0.01927(5) 0.11965(5) 0.49288(5) 0.01457(16) Uani 1 1 d . . . . .
C47 C -0.04581(6) 0.13672(5) 0.53454(6) 0.01654(17) Uani 1 1 d . . . . .
C48 C -0.12706(6) 0.15039(5) 0.49018(6) 0.01883(18) Uani 1 1 d . . . . .
H48 H -0.171558 0.163284 0.517357 0.023 Uiso 1 1 calc R . . . .
C49 C -0.14462(6) 0.14562(5) 0.40706(6) 0.01947(18) Uani 1 1 d . . . . .
C50 C -0.07934(6) 0.12508(5) 0.36786(6) 0.01984(18) Uani 1 1 d . . . . .
H50 H -0.091186 0.120248 0.311331 0.024 Uiso 1 1 calc R . . . .
C51 C 0.00306(6) 0.11146(5) 0.40986(6) 0.01697(17) Uani 1 1 d . . . . .
C52 C -0.02855(7) 0.13800(6) 0.62430(6) 0.0239(2) Uani 1 1 d . . . . .
H52A H -0.010455 0.090252 0.644815 0.036 Uiso 1 1 calc GR . . . .
H52B H -0.080592 0.151809 0.643053 0.036 Uiso 1 1 calc GR . . . .
H52C H 0.016674 0.172788 0.643615 0.036 Uiso 1 1 calc GR . . . .
C53 C -0.23324(7) 0.16020(7) 0.36087(7) 0.0291(2) Uani 1 1 d . . . . .
H53A H -0.229607 0.182429 0.309506 0.044 Uiso 1 1 calc GR . . . .
H53B H -0.262897 0.192668 0.391645 0.044 Uiso 1 1 calc GR . . . .
H53C H -0.264824 0.114996 0.351426 0.044 Uiso 1 1 calc GR . . . .
C54 C 0.07330(7) 0.08857(7) 0.36753(6) 0.0268(2) Uani 1 1 d . . . . .
H54A H 0.122821 0.119955 0.383464 0.040 Uiso 1 1 calc GR . . . .
H54B H 0.053219 0.091918 0.309607 0.040 Uiso 1 1 calc GR . . . .
H54C H 0.089546 0.038938 0.381964 0.040 Uiso 1 1 calc GR . . . .
N6A N 0.1237(2) 0.39115(8) 0.55461(13) 0.0301(5) Uani 0.774(8) 1 d D U P A 1
C29A C 0.1471(5) 0.2371(2) 0.5673(6) 0.0139(7) Uani 0.774(8) 1 d D . P A 1
C30A C 0.0912(7) 0.2724(4) 0.5006(6) 0.0176(4) Uani 0.774(8) 1 d D . P A 1
H30A H 0.059856 0.243590 0.459149 0.021 Uiso 0.774(8) 1 calc R . P A 1
C31A C 0.0825(2) 0.3442(2) 0.4955(3) 0.0209(6) Uani 0.774(8) 1 d D . P A 1
H31A H 0.046624 0.363872 0.449723 0.025 Uiso 0.774(8) 1 calc R . P A 1
C32A C 0.1892(7) 0.3594(4) 0.6121(4) 0.0240(3) Uani 0.774(8) 1 d D . P A 1
H32A H 0.227211 0.390011 0.646433 0.029 Uiso 0.774(8) 1 calc R . P A 1
C33A C 0.2000(6) 0.2883(3) 0.6206(4) 0.0170(6) Uani 0.774(8) 1 d D . P A 1
H33A H 0.243196 0.270486 0.662195 0.020 Uiso 0.774(8) 1 calc R . P A 1
C34A C 0.1419(2) 0.46437(12) 0.53135(18) 0.0366(5) Uani 0.774(8) 1 d D U P A 1
H34A H 0.155335 0.494548 0.579176 0.055 Uiso 0.774(8) 1 calc GR . P A 1
H34B H 0.091923 0.483757 0.495239 0.055 Uiso 0.774(8) 1 calc GR . P A 1
H34C H 0.190704 0.463723 0.504097 0.055 Uiso 0.774(8) 1 calc GR . P A 1
N6B N 0.1549(5) 0.3889(3) 0.5376(5) 0.0267(12) Uani 0.226(8) 1 d D U P A 2
C29B C 0.155(2) 0.2376(7) 0.567(2) 0.0139(7) Uani 0.226(8) 1 d D . P A 2
C30B C 0.091(2) 0.2710(12) 0.504(2) 0.0176(4) Uani 0.226(8) 1 d D . P A 2
H30B H 0.047961 0.242673 0.472948 0.021 Uiso 0.226(8) 1 calc R . P A 2
C31B C 0.0953(10) 0.3416(9) 0.4909(12) 0.0209(6) Uani 0.226(8) 1 d D . P A 2
H31B H 0.055770 0.361439 0.447678 0.025 Uiso 0.226(8) 1 calc R . P A 2
C32B C 0.189(3) 0.3608(13) 0.6135(14) 0.0240(3) Uani 0.226(8) 1 d D . P A 2
H32B H 0.207991 0.392770 0.656644 0.029 Uiso 0.226(8) 1 calc R . P A 2
C33B C 0.196(2) 0.2896(12) 0.6265(17) 0.0170(6) Uani 0.226(8) 1 d D . P A 2
H33B H 0.227889 0.272657 0.675724 0.020 Uiso 0.226(8) 1 calc R . P A 2
C34B C 0.1165(5) 0.4633(4) 0.5372(6) 0.0278(12) Uani 0.226(8) 1 d D U P A 2
H34D H 0.090830 0.476702 0.482346 0.042 Uiso 0.226(8) 1 calc GR . P A 2
H34E H 0.161332 0.497741 0.558793 0.042 Uiso 0.226(8) 1 calc GR . P A 2
H34F H 0.072645 0.463435 0.570373 0.042 Uiso 0.226(8) 1 calc GR . P A 2
O1A O 1.05193(6) 0.46010(5) 0.83314(6) 0.0346(2) Uani 0.920(2) 1 d D . P B 1
C55A C 0.98817(10) 0.50231(8) 0.85997(9) 0.0375(3) Uani 0.920(2) 1 d D . P B 1
H55A H 1.014762 0.543870 0.891302 0.045 Uiso 0.920(2) 1 calc R . P B 1
H55B H 0.957964 0.473200 0.894437 0.045 Uiso 0.920(2) 1 calc R . P B 1
C56A C 0.92574(9) 0.52797(8) 0.78621(10) 0.0320(3) Uani 0.920(2) 1 d D . P B 1
H56A H 0.915885 0.580247 0.788783 0.038 Uiso 0.920(2) 1 calc R . P B 1
H56B H 0.870406 0.502771 0.781042 0.038 Uiso 0.920(2) 1 calc R . P B 1
C57A C 0.96976(9) 0.50939(7) 0.71627(9) 0.0319(3) Uani 0.920(2) 1 d D . P B 1
H57A H 0.940304 0.469324 0.684239 0.038 Uiso 0.920(2) 1 calc R . P B 1
H57B H 0.971106 0.551403 0.681014 0.038 Uiso 0.920(2) 1 calc R . P B 1
C58A C 1.05950(10) 0.48778(9) 0.75699(11) 0.0353(4) Uani 0.920(2) 1 d D . P B 1
H58A H 1.082542 0.450790 0.725216 0.042 Uiso 0.920(2) 1 calc R . P B 1
H58B H 1.098052 0.529810 0.763068 0.042 Uiso 0.920(2) 1 calc R . P B 1
O1B O 0.9480(9) 0.5473(7) 0.6727(8) 0.047(3) Uani 0.080(2) 1 d D U P B 2
C55B C 0.9433(11) 0.5199(9) 0.7502(10) 0.031(3) Uani 0.080(2) 1 d D U P B 2
H55C H 0.903443 0.478808 0.744935 0.038 Uiso 0.080(2) 1 calc R . P B 2
H55D H 0.921636 0.557577 0.782108 0.038 Uiso 0.080(2) 1 calc R . P B 2
C56B C 1.0307(11) 0.4963(11) 0.7918(14) 0.051(4) Uani 0.080(2) 1 d D U P B 2
H56C H 1.026782 0.453819 0.825761 0.062 Uiso 0.080(2) 1 calc R . P B 2
H56D H 1.060012 0.535299 0.825798 0.062 Uiso 0.080(2) 1 calc R . P B 2
C57B C 1.0789(15) 0.4779(13) 0.7249(13) 0.054(5) Uani 0.080(2) 1 d D U P B 2
H57C H 1.089221 0.425688 0.721975 0.064 Uiso 0.080(2) 1 calc R . P B 2
H57D H 1.133774 0.503866 0.731107 0.064 Uiso 0.080(2) 1 calc R . P B 2
C58B C 1.0144(11) 0.5046(12) 0.6518(12) 0.057(5) Uani 0.080(2) 1 d D U P B 2
H58C H 1.045050 0.533176 0.617278 0.068 Uiso 0.080(2) 1 calc R . P B 2
H58D H 0.988711 0.462736 0.620534 0.068 Uiso 0.080(2) 1 calc R . P B 2

loop_
_atom_site_aniso_label
_atom_site_aniso_U_11
_atom_site_aniso_U_22
_atom_site_aniso_U_33
_atom_site_aniso_U_23
_atom_site_aniso_U_13
_atom_site_aniso_U_12
N1 0.0132(3) 0.0128(3) 0.0237(4) 0.0004(3) -0.0042(3) 0.0011(3)
N2 0.0135(3) 0.0142(3) 0.0209(4) -0.0033(3) -0.0036(3) 0.0013(3)
N3 0.0422(5) 0.0147(4) 0.0277(5) -0.0037(3) -0.0084(4) 0.0042(4)
C0AA 0.0186(4) 0.0163(4) 0.0176(4) -0.0015(3) -0.0007(3) 0.0009(3)
C1 0.0116(4) 0.0142(4) 0.0160(4) -0.0009(3) -0.0010(3) 0.0012(3)
C2 0.0138(4) 0.0136(4) 0.0158(4) -0.0006(3) 0.0007(3) 0.0007(3)
C3 0.0157(4) 0.0167(4) 0.0161(4) 0.0009(3) 0.0009(3) 0.0005(3)
C4 0.0227(4) 0.0163(4) 0.0200(4) 0.0020(3) 0.0006(3) 0.0025(3)
C5 0.0491(7) 0.0161(5) 0.0310(6) -0.0035(4) 0.0007(5) 0.0057(4)
C6 0.0248(5) 0.0167(4) 0.0186(4) -0.0025(3) -0.0001(3) -0.0004(3)
C8 0.0197(4) 0.0130(4) 0.0351(5) -0.0016(4) -0.0053(4) 0.0011(3)
C9 0.0188(4) 0.0140(4) 0.0336(5) -0.0046(4) -0.0052(4) 0.0010(3)
C10 0.0119(4) 0.0154(4) 0.0154(4) -0.0010(3) -0.0008(3) 0.0004(3)
C11 0.0164(4) 0.0166(4) 0.0135(4) 0.0003(3) 0.0012(3) -0.0009(3)
C12 0.0142(4) 0.0202(4) 0.0167(4) 0.0003(3) 0.0035(3) 0.0008(3)
C13 0.0128(4) 0.0184(4) 0.0170(4) -0.0002(3) -0.0002(3) 0.0003(3)
C14 0.0153(4) 0.0217(4) 0.0138(4) -0.0002(3) 0.0003(3) -0.0001(3)
C15 0.0132(4) 0.0187(4) 0.0154(4) -0.0019(3) 0.0022(3) -0.0010(3)
C16 0.0177(4) 0.0322(5) 0.0199(4) -0.0038(4) 0.0061(3) 0.0003(4)
C17 0.0141(4) 0.0300(5) 0.0223(5) -0.0002(4) -0.0012(3) 0.0041(4)
C18 0.0232(4) 0.0258(5) 0.0137(4) 0.0017(3) 0.0012(3) 0.0005(4)
C19 0.0121(4) 0.0143(4) 0.0169(4) -0.0003(3) -0.0009(3) 0.0012(3)
C20 0.0158(4) 0.0190(4) 0.0167(4) -0.0009(3) 0.0031(3) 0.0024(3)
C21 0.0192(4) 0.0225(4) 0.0152(4) -0.0027(3) -0.0009(3) 0.0018(3)
C22 0.0145(4) 0.0178(4) 0.0223(4) -0.0022(3) -0.0020(3) -0.0002(3)
C23 0.0154(4) 0.0188(4) 0.0227(4) 0.0000(3) 0.0042(3) -0.0011(3)
C24 0.0177(4) 0.0156(4) 0.0158(4) 0.0007(3) 0.0012(3) 0.0008(3)
C25 0.0312(5) 0.0271(5) 0.0156(4) 0.0014(4) 0.0039(4) -0.0010(4)
C26 0.0182(5) 0.0314(6) 0.0349(6) -0.0038(5) -0.0062(4) -0.0032(4)
C27 0.0246(5) 0.0378(6) 0.0249(5) -0.0012(4) 0.0116(4) -0.0019(4)
N4 0.0129(3) 0.0152(3) 0.0207(4) 0.0016(3) -0.0037(3) -0.0005(3)
N5 0.0125(3) 0.0130(3) 0.0217(4) -0.0004(3) -0.0030(3) -0.0009(3)
C28 0.0119(4) 0.0147(4) 0.0157(4) 0.0000(3) -0.0003(3) -0.0010(3)
C35 0.0200(4) 0.0139(4) 0.0308(5) 0.0029(4) -0.0047(4) 0.0001(3)
C36 0.0190(4) 0.0133(4) 0.0300(5) 0.0008(4) -0.0034(4) 0.0000(3)
C37 0.0122(4) 0.0166(4) 0.0154(4) -0.0002(3) -0.0008(3) 0.0004(3)
C38 0.0141(4) 0.0197(4) 0.0149(4) 0.0008(3) 0.0021(3) 0.0011(3)
C39 0.0156(4) 0.0219(4) 0.0132(4) -0.0008(3) 0.0003(3) 0.0010(3)
C40 0.0126(4) 0.0187(4) 0.0168(4) -0.0008(3) 0.0001(3) 0.0002(3)
C41 0.0149(4) 0.0214(4) 0.0163(4) -0.0006(3) 0.0036(3) -0.0006(3)
C42 0.0169(4) 0.0180(4) 0.0139(4) -0.0013(3) 0.0010(3) 0.0009(3)
C43 0.0179(4) 0.0342(5) 0.0204(4) 0.0017(4) 0.0066(3) -0.0019(4)
C44 0.0141(4) 0.0283(5) 0.0211(4) -0.0019(4) -0.0003(3) -0.0031(3)
C45 0.0243(5) 0.0271(5) 0.0136(4) -0.0022(3) 0.0008(3) -0.0009(4)
C46 0.0119(4) 0.0144(4) 0.0163(4) 0.0004(3) -0.0004(3) -0.0014(3)
C47 0.0171(4) 0.0150(4) 0.0171(4) -0.0004(3) 0.0022(3) -0.0007(3)
C48 0.0145(4) 0.0180(4) 0.0239(5) 0.0009(3) 0.0035(3) 0.0004(3)
C49 0.0143(4) 0.0184(4) 0.0236(4) 0.0048(3) -0.0018(3) -0.0009(3)
C50 0.0195(4) 0.0229(5) 0.0155(4) 0.0035(3) -0.0006(3) -0.0027(3)
C51 0.0152(4) 0.0191(4) 0.0168(4) 0.0010(3) 0.0033(3) -0.0024(3)
C52 0.0282(5) 0.0271(5) 0.0165(4) -0.0030(4) 0.0044(4) 0.0002(4)
C53 0.0167(4) 0.0324(6) 0.0339(6) 0.0074(5) -0.0058(4) 0.0014(4)
C54 0.0233(5) 0.0363(6) 0.0230(5) -0.0003(4) 0.0101(4) 0.0021(4)
N6A 0.0368(11) 0.0138(5) 0.0352(8) 0.0029(5) -0.0043(7) -0.0012(6)
C29A 0.0109(19) 0.0144(4) 0.0159(4) -0.0001(3) 0.0015(11) -0.0009(5)
C30A 0.0180(4) 0.0168(5) 0.0171(10) 0.0021(5) 0.0011(6) -0.0013(4)
C31A 0.0220(14) 0.0180(6) 0.0213(8) 0.0035(5) 0.0010(10) 0.0017(9)
C32A 0.0290(5) 0.0171(5) 0.0240(5) -0.0019(4) -0.0001(4) -0.0044(5)
C33A 0.0163(10) 0.0174(5) 0.0169(13) -0.0027(6) 0.0025(9) -0.0013(5)
C34A 0.0448(12) 0.0166(6) 0.0430(9) 0.0049(6) -0.0048(9) -0.0043(8)
N6B 0.024(3) 0.0156(15) 0.038(2) 0.0027(15) -0.0023(19) -0.0047(16)
C29B 0.0109(19) 0.0144(4) 0.0159(4) -0.0001(3) 0.0015(11) -0.0009(5)
C30B 0.0180(4) 0.0168(5) 0.0171(10) 0.0021(5) 0.0011(6) -0.0013(4)
C31B 0.0220(14) 0.0180(6) 0.0213(8) 0.0035(5) 0.0010(10) 0.0017(9)
C32B 0.0290(5) 0.0171(5) 0.0240(5) -0.0019(4) -0.0001(4) -0.0044(5)
C33B 0.0163(10) 0.0174(5) 0.0169(13) -0.0027(6) 0.0025(9) -0.0013(5)
C34B 0.024(3) 0.0165(16) 0.040(2) 0.0027(15) -0.0022(19) -0.0039(16)
O1A 0.0355(5) 0.0273(5) 0.0365(5) 0.0047(4) -0.0046(4) 0.0041(4)
C55A 0.0450(8) 0.0279(6) 0.0353(7) 0.0000(5) -0.0032(6) 0.0064(6)
C56A 0.0292(6) 0.0242(6) 0.0396(8) 0.0027(6) -0.0015(6) -0.0023(5)
C57A 0.0370(7) 0.0226(6) 0.0313(7) 0.0007(5) -0.0056(6) -0.0019(5)
C58A 0.0297(8) 0.0302(8) 0.0437(9) 0.0052(8) 0.0010(6) -0.0056(6)
O1B 0.058(7) 0.037(7) 0.045(7) 0.002(5) 0.001(5) -0.002(5)
C55B 0.038(8) 0.019(7) 0.032(8) -0.001(7) -0.008(6) -0.003(6)
C56B 0.044(9) 0.035(9) 0.067(10) 0.000(9) -0.008(7) -0.013(7)
C57B 0.052(10) 0.036(10) 0.067(12) -0.014(10) -0.004(8) 0.000(8)
C58B 0.038(8) 0.060(12) 0.067(9) -0.002(9) -0.006(7) -0.003(7)

loop_
_atom_type_symbol
_atom_type_description
_atom_type_scat_dispersion_real
_atom_type_scat_dispersion_imag
_atom_type_scat_source
C C 0.0033 0.0016 'International Tables Vol C Tables 4.2.6.8 and 6.1.1.4'
H H 0.0000 0.0000 'International Tables Vol C Tables 4.2.6.8 and 6.1.1.4'
N N 0.0061 0.0033 'International Tables Vol C Tables 4.2.6.8 and 6.1.1.4'
O O 0.0106 0.0060 'International Tables Vol C Tables 4.2.6.8 and 6.1.1.4'

loop_
_geom_angle_atom_site_label_1
_geom_angle_atom_site_label_2
_geom_angle_atom_site_label_3
_geom_angle
C1 N1 C19 124.87(8)
C8 N1 C1 109.25(7)
C8 N1 C19 120.98(8)
C1 N2 C10 124.58(7)
C9 N2 C1 109.20(7)
C9 N2 C10 120.32(8)
C4 N3 C5 118.50(9)
C4 N3 C6 116.14(8)
C6 N3 C5 119.12(9)
C2 C0AA H0AA 119.0
C6 C0AA H0AA 119.0
C6 C0AA C2 122.00(9)
N2 C1 N1 104.49(7)
C2 C1 N1 128.44(8)
C2 C1 N2 127.08(8)
C1 C2 C0AA 124.33(8)
C1 C2 C3 122.63(8)
C3 C2 C0AA 112.94(8)
C2 C3 H3 118.9
C4 C3 C2 122.13(8)
C4 C3 H3 118.9
N3 C4 H4 118.3
C3 C4 N3 123.35(9)
C3 C4 H4 118.3
N3 C5 H5A 109.5
N3 C5 H5B 109.5
N3 C5 H5C 109.5
H5A C5 H5B 109.5
H5A C5 H5C 109.5
H5B C5 H5C 109.5
N3 C6 H6 118.4
C0AA C6 N3 123.24(9)
C0AA C6 H6 118.4
N1 C8 H8 125.7
C9 C8 N1 108.56(8)
C9 C8 H8 125.7
N2 C9 H9 125.8
C8 C9 N2 108.47(8)
C8 C9 H9 125.8
C11 C10 N2 120.45(8)
C15 C10 N2 118.04(8)
C15 C10 C11 121.51(8)
C10 C11 C18 121.36(8)
C12 C11 C10 118.05(8)
C12 C11 C18 120.59(8)
C11 C12 H12 119.1
C13 C12 C11 121.77(8)
C13 C12 H12 119.1
C12 C13 C14 118.66(8)
C12 C13 C17 121.03(8)
C14 C13 C17 120.30(8)
C13 C14 H14 119.3
C15 C14 C13 121.41(8)
C15 C14 H14 119.3
C10 C15 C16 120.26(8)
C14 C15 C10 118.60(8)
C14 C15 C16 121.13(8)
C15 C16 H16A 109.5
C15 C16 H16B 109.5
C15 C16 H16C 109.5
H16A C16 H16B 109.5
H16A C16 H16C 109.5
H16B C16 H16C 109.5
C13 C17 H17A 109.5
C13 C17 H17B 109.5
C13 C17 H17C 109.5
H17A C17 H17B 109.5
H17A C17 H17C 109.5
H17B C17 H17C 109.5
C11 C18 H18A 109.5
C11 C18 H18B 109.5
C11 C18 H18C 109.5
H18A C18 H18B 109.5
H18A C18 H18C 109.5
H18B C18 H18C 109.5
C20 C19 N1 118.63(8)
C20 C19 C24 121.54(8)
C24 C19 N1 119.82(8)
C19 C20 C27 120.12(8)
C21 C20 C19 118.40(8)
C21 C20 C27 121.48(9)
C20 C21 H21 119.3
C22 C21 C20 121.45(9)
C22 C21 H21 119.3
C21 C22 C26 120.83(9)
C23 C22 C21 118.75(8)
C23 C22 C26 120.41(9)
C22 C23 H23 119.2
C22 C23 C24 121.60(9)
C24 C23 H23 119.2
C19 C24 C25 120.65(8)
C23 C24 C19 118.14(8)
C23 C24 C25 121.18(9)
C24 C25 H25A 109.5
C24 C25 H25B 109.5
C24 C25 H25C 109.5
H25A C25 H25B 109.5
H25A C25 H25C 109.5
H25B C25 H25C 109.5
C22 C26 H26A 109.5
C22 C26 H26B 109.5
C22 C26 H26C 109.5
H26A C26 H26B 109.5
H26A C26 H26C 109.5
H26B C26 H26C 109.5
C20 C27 H27A 109.5
C20 C27 H27B 109.5
C20 C27 H27C 109.5
H27A C27 H27B 109.5
H27A C27 H27C 109.5
H27B C27 H27C 109.5
C28 N4 C35 109.41(7)
C28 N4 C37 125.72(8)
C35 N4 C37 120.42(8)
C28 N5 C46 125.59(7)
C36 N5 C28 109.49(7)
C36 N5 C46 121.44(8)
N4 C28 N5 104.35(7)
C29A C28 N4 128.3(3)
C29A C28 N5 127.3(3)
C29B C28 N4 124.4(12)
C29B C28 N5 131.1(12)
N4 C35 H35 125.8
C36 C35 N4 108.32(8)
C36 C35 H35 125.8
N5 C36 H36 125.8
C35 C36 N5 108.41(8)
C35 C36 H36 125.8
C38 C37 N4 118.14(8)
C42 C37 N4 120.19(8)
C42 C37 C38 121.64(8)
C37 C38 C43 120.42(8)
C39 C38 C37 118.51(8)
C39 C38 C43 121.07(8)
C38 C39 H39 119.3
C38 C39 C40 121.38(8)
C40 C39 H39 119.3
C39 C40 C44 120.43(8)
C41 C40 C39 118.69(8)
C41 C40 C44 120.88(8)
C40 C41 H41 119.2
C40 C41 C42 121.67(8)
C42 C41 H41 119.2
C37 C42 C45 121.27(8)
C41 C42 C37 118.11(8)
C41 C42 C45 120.62(8)
C38 C43 H43A 109.5
C38 C43 H43B 109.5
C38 C43 H43C 109.5
H43A C43 H43B 109.5
H43A C43 H43C 109.5
H43B C43 H43C 109.5
C40 C44 H44A 109.5
C40 C44 H44B 109.5
C40 C44 H44C 109.5
H44A C44 H44B 109.5
H44A C44 H44C 109.5
H44B C44 H44C 109.5
C42 C45 H45A 109.5
C42 C45 H45B 109.5
C42 C45 H45C 109.5
H45A C45 H45B 109.5
H45A C45 H45C 109.5
H45B C45 H45C 109.5
C47 C46 N5 119.70(8)
C51 C46 N5 118.65(8)
C51 C46 C47 121.66(8)
C46 C47 C52 120.59(8)
C48 C47 C46 118.02(8)
C48 C47 C52 121.36(9)
C47 C48 H48 119.1
C49 C48 C47 121.71(9)
C49 C48 H48 119.1
C48 C49 C50 118.69(8)
C48 C49 C53 120.44(9)
C50 C49 C53 120.84(9)
C49 C50 H50 119.3
C49 C50 C51 121.47(9)
C51 C50 H50 119.3
C46 C51 C54 120.29(8)
C50 C51 C46 118.30(8)
C50 C51 C54 121.41(9)
C47 C52 H52A 109.5
C47 C52 H52B 109.5
C47 C52 H52C 109.5
H52A C52 H52B 109.5
H52A C52 H52C 109.5
H52B C52 H52C 109.5
C49 C53 H53A 109.5
C49 C53 H53B 109.5
C49 C53 H53C 109.5
H53A C53 H53B 109.5
H53A C53 H53C 109.5
H53B C53 H53C 109.5
C51 C54 H54A 109.5
C51 C54 H54B 109.5
C51 C54 H54C 109.5
H54A C54 H54B 109.5
H54A C54 H54C 109.5
H54B C54 H54C 109.5
C31A N6A C32A 114.7(3)
C31A N6A C34A 118.6(3)
C32A N6A C34A 114.7(4)
C28 C29A C30A 125.1(6)
C28 C29A C33A 122.0(6)
C30A C29A C33A 112.5(4)
C29A C30A H30A 118.8
C31A C30A C29A 122.5(6)
C31A C30A H30A 118.8
N6A C31A H31A 118.4
C30A C31A N6A 123.2(5)
C30A C31A H31A 118.4
N6A C32A H32A 118.3
C33A C32A N6A 123.4(7)
C33A C32A H32A 118.3
C29A C33A H33A 119.1
C32A C33A C29A 121.9(7)
C32A C33A H33A 119.1
N6A C34A H34A 109.5
N6A C34A H34B 109.5
N6A C34A H34C 109.5
H34A C34A H34B 109.5
H34A C34A H34C 109.5
H34B C34A H34C 109.5
C31B N6B C34B 109.8(9)
C32B N6B C31B 112.7(13)
C32B N6B C34B 115.5(14)
C28 C29B C30B 120.0(19)
C28 C29B C33B 126(2)
C33B C29B C30B 112.3(14)
C29B C30B H30B 120.3
C31B C30B C29B 119(2)
C31B C30B H30B 120.3
N6B C31B H31B 117.9
C30B C31B N6B 124.2(19)
C30B C31B H31B 117.9
N6B C32B H32B 119.3
C33B C32B N6B 121(2)
C33B C32B H32B 119.3
C29B C33B H33B 119.0
C32B C33B C29B 122(2)
C32B C33B H33B 119.0
N6B C34B H34D 109.5
N6B C34B H34E 109.5
N6B C34B H34F 109.5
H34D C34B H34E 109.5
H34D C34B H34F 109.5
H34E C34B H34F 109.5
C58A O1A C55A 106.33(12)
O1A C55A H55A 110.2
O1A C55A H55B 110.2
O1A C55A C56A 107.65(12)
H55A C55A H55B 108.5
C56A C55A H55A 110.2
C56A C55A H55B 110.2
C55A C56A H56A 110.9
C55A C56A H56B 110.9
C55A C56A C57A 104.18(12)
H56A C56A H56B 108.9
C57A C56A H56A 110.9
C57A C56A H56B 110.9
C56A C57A H57A 111.0
C56A C57A H57B 111.0
H57A C57A H57B 109.0
C58A C57A C56A 103.68(13)
C58A C57A H57A 111.0
C58A C57A H57B 111.0
O1A C58A C57A 106.00(14)
O1A C58A H58A 110.5
O1A C58A H58B 110.5
C57A C58A H58A 110.5
C57A C58A H58B 110.5
H58A C58A H58B 108.7
C58B O1B C55B 101.7(15)
O1B C55B H55C 109.8
O1B C55B H55D 109.8
O1B C55B C56B 109.4(18)
H55C C55B H55D 108.2
C56B C55B H55C 109.8
C56B C55B H55D 109.8
C55B C56B H56C 110.6
C55B C56B H56D 110.6
C55B C56B C57B 105.5(19)
H56C C56B H56D 108.8
C57B C56B H56C 110.6
C57B C56B H56D 110.6
C56B C57B H57C 111.7
C56B C57B H57D 111.7
C56B C57B C58B 100.1(18)
H57C C57B H57D 109.5
C58B C57B H57C 111.7
C58B C57B H57D 111.7
O1B C58B C57B 113.2(17)
O1B C58B H58C 108.9
O1B C58B H58D 108.9
C57B C58B H58C 108.9
C57B C58B H58D 108.9
H58C C58B H58D 107.7

loop_
_geom_bond_atom_site_label_1
_geom_bond_atom_site_label_2
_geom_bond_distance
N1 C1 1.4115(11)
N1 C8 1.4020(12)
N1 C19 1.4314(11)
N2 C1 1.4088(11)
N2 C9 1.4061(12)
N2 C10 1.4317(11)
N3 C4 1.3955(13)
N3 C5 1.4485(14)
N3 C6 1.4005(13)
C0AA H0AA 0.9500
C0AA C2 1.4648(12)
C0AA C6 1.3437(13)
C1 C2 1.3724(12)
C2 C3 1.4634(12)
C3 H3 0.9500
C3 C4 1.3431(13)
C4 H4 0.9500
C5 H5A 0.9800
C5 H5B 0.9800
C5 H5C 0.9800
C6 H6 0.9500
C8 H8 0.9500
C8 C9 1.3376(13)
C9 H9 0.9500
C10 C11 1.4012(13)
C10 C15 1.4000(12)
C11 C12 1.3968(12)
C11 C18 1.5043(13)
C12 H12 0.9500
C12 C13 1.3946(13)
C13 C14 1.3949(13)
C13 C17 1.5046(12)
C14 H14 0.9500
C14 C15 1.3931(12)
C15 C16 1.5054(13)
C16 H16A 0.9800
C16 H16B 0.9800
C16 H16C 0.9800
C17 H17A 0.9800
C17 H17B 0.9800
C17 H17C 0.9800
C18 H18A 0.9800
C18 H18B 0.9800
C18 H18C 0.9800
C19 C20 1.3971(13)
C19 C24 1.4004(13)
C20 C21 1.3953(13)
C20 C27 1.5073(14)
C21 H21 0.9500
C21 C22 1.3929(14)
C22 C23 1.3925(14)
C22 C26 1.5087(13)
C23 H23 0.9500
C23 C24 1.3962(13)
C24 C25 1.5057(13)
C25 H25A 0.9800
C25 H25B 0.9800
C25 H25C 0.9800
C26 H26A 0.9800
C26 H26B 0.9800
C26 H26C 0.9800
C27 H27A 0.9800
C27 H27B 0.9800
C27 H27C 0.9800
N4 C28 1.4045(11)
N4 C35 1.4060(12)
N4 C37 1.4329(11)
N5 C28 1.4088(11)
N5 C36 1.4002(12)
N5 C46 1.4286(11)
C28 C29A 1.377(4)
C28 C29B 1.380(13)
C35 H35 0.9500
C35 C36 1.3378(13)
C36 H36 0.9500
C37 C38 1.3991(12)
C37 C42 1.3985(13)
C38 C39 1.3937(12)
C38 C43 1.5069(13)
C39 H39 0.9500
C39 C40 1.3965(13)
C40 C41 1.3936(13)
C40 C44 1.5064(12)
C41 H41 0.9500
C41 C42 1.3979(12)
C42 C45 1.5028(13)
C43 H43A 0.9800
C43 H43B 0.9800
C43 H43C 0.9800
C44 H44A 0.9800
C44 H44B 0.9800
C44 H44C 0.9800
C45 H45A 0.9800
C45 H45B 0.9800
C45 H45C 0.9800
C46 C47 1.4022(13)
C46 C51 1.3972(13)
C47 C48 1.3956(13)
C47 C52 1.5020(13)
C48 H48 0.9500
C48 C49 1.3934(14)
C49 C50 1.3945(14)
C49 C53 1.5077(13)
C50 H50 0.9500
C50 C51 1.3967(13)
C51 C54 1.5063(13)
C52 H52A 0.9800
C52 H52B 0.9800
C52 H52C 0.9800
C53 H53A 0.9800
C53 H53B 0.9800
C53 H53C 0.9800
C54 H54A 0.9800
C54 H54B 0.9800
C54 H54C 0.9800
N6A C31A 1.401(5)
N6A C32A 1.420(7)
N6A C34A 1.466(3)
C29A C30A 1.462(6)
C29A C33A 1.468(6)
C30A H30A 0.9500
C30A C31A 1.347(6)
C31A H31A 0.9500
C32A H32A 0.9500
C32A C33A 1.341(6)
C33A H33A 0.9500
C34A H34A 0.9800
C34A H34B 0.9800
C34A H34C 0.9800
N6B C31B 1.423(16)
N6B C32B 1.406(18)
N6B C34B 1.516(10)
C29B C30B 1.47(2)
C29B C33B 1.46(2)
C30B H30B 0.9500
C30B C31B 1.340(19)
C31B H31B 0.9500
C32B H32B 0.9500
C32B C33B 1.35(2)
C33B H33B 0.9500
C34B H34D 0.9800
C34B H34E 0.9800
C34B H34F 0.9800
O1A C55A 1.4293(18)
O1A C58A 1.423(2)
C55A H55A 0.9900
C55A H55B 0.9900
C55A C56A 1.5252(19)
C56A H56A 0.9900
C56A H56B 0.9900
C56A C57A 1.534(2)
C57A H57A 0.9900
C57A H57B 0.9900
C57A C58A 1.523(2)
C58A H58A 0.9900
C58A H58B 0.9900
O1B C55B 1.430(16)
O1B C58B 1.424(16)
C55B H55C 0.9900
C55B H55D 0.9900
C55B C56B 1.507(16)
C56B H56C 0.9900
C56B H56D 0.9900
C56B C57B 1.530(18)
C57B H57C 0.9900
C57B H57D 0.9900
C57B C58B 1.540(17)
C58B H58C 0.9900
C58B H58D 0.9900
